data_7042860
loop_
_publ_author_name
'Wagler, J\"org'
'Gericke, Robert'

_publ_section_title
;
 Molecular structures of various alkyldichlorosilanes in the solid state
;
_journal_name_full 'Dalton Trans.'
_journal_paper_doi 10.1039/C7DT00300E
_journal_year 2017
_chemical_formula_moiety 'C H3 Cl3 Si'
_chemical_formula_sum 'C H3 Cl3 Si'
_chemical_formula_weight 149.47
_chemical_name_systematic methyltrichlorosilane
_chemical_properties_physical ', Moisture-sensitive'
_space_group_crystal_system monoclinic
_space_group_IT_number 7
_space_group_name_Hall 'P -2yc'
_space_group_name_H-M_alt 'P 1 c 1'
_symmetry_space_group_name_Hall 'P -2yc'
_symmetry_space_group_name_H-M 'P 1 c 1'
_atom_sites_solution_hydrogens geom
_audit_creation_method SHELXL-2014/7
_audit_update_record
;
2017-01-23 deposited with the CCDC.
2017-05-02 downloaded from the CCDC.
;
_cell_angle_alpha 90
_cell_angle_beta 103.471(6)
_cell_angle_gamma 90
_cell_formula_units_Z 4
_cell_length_a 9.8770(8)
_cell_length_b 6.3981(3)
_cell_length_c 9.8704(7)
_cell_measurement_reflns_used 20124
_cell_measurement_temperature 165(2)
_cell_measurement_theta_max 28.50
_cell_measurement_theta_min 2.63
_cell_volume 606.59(7)
_computing_cell_refinement 'STOE X-AREA'
_computing_data_collection 'STOE X-AREA'
_computing_data_reduction 'STOE X-RED'
_computing_structure_refinement 'SHELXL-2014/7 (Sheldrick, 2014)'
_computing_structure_solution SHELXS97
_diffrn_ambient_temperature 165(2)
_diffrn_measured_fraction_theta_full 0.999
_diffrn_measured_fraction_theta_max 0.999
_diffrn_measurement_device_type 'Stoe IPDS-2T'
_diffrn_measurement_method 'omega scans'
_diffrn_radiation_type MoK\a
_diffrn_radiation_wavelength 0.71073
_diffrn_reflns_av_R_equivalents 0.0726
_diffrn_reflns_av_unetI/netI 0.0421
_diffrn_reflns_Laue_measured_fraction_full 0.999
_diffrn_reflns_Laue_measured_fraction_max 0.999
_diffrn_reflns_limit_h_max 13
_diffrn_reflns_limit_h_min -13
_diffrn_reflns_limit_k_max 8
_diffrn_reflns_limit_k_min -8
_diffrn_reflns_limit_l_max 13
_diffrn_reflns_limit_l_min -13
_diffrn_reflns_number 11014
_diffrn_reflns_point_group_measured_fraction_full 0.999
_diffrn_reflns_point_group_measured_fraction_max 0.999
_diffrn_reflns_theta_full 25.242
_diffrn_reflns_theta_max 27.997
_diffrn_reflns_theta_min 3.184
_exptl_absorpt_coefficient_mu 1.555
_exptl_absorpt_correction_T_max 0.2497
_exptl_absorpt_correction_T_min 0.0143
_exptl_absorpt_correction_type integration
_exptl_absorpt_process_details XShape
_exptl_crystal_colour colorless
_exptl_crystal_density_diffrn 1.637
_exptl_crystal_description column
_exptl_crystal_F_000 296
_exptl_crystal_recrystallization_method 'in situ (liquid in capillary) on difractometer'
_exptl_crystal_size_max 40.000
_exptl_crystal_size_mid 1.000
_exptl_crystal_size_min 1.000
_refine_diff_density_max 0.472
_refine_diff_density_min -0.396
_refine_diff_density_rms 0.082
_refine_ls_abs_structure_details
;
 Refined as an inversion twin.
;
_refine_ls_abs_structure_Flack 0.5(2)
_refine_ls_extinction_method none
_refine_ls_goodness_of_fit_ref 1.074
_refine_ls_hydrogen_treatment constr
_refine_ls_matrix_type full
_refine_ls_number_parameters 94
_refine_ls_number_reflns 2936
_refine_ls_number_restraints 2
_refine_ls_restrained_S_all 1.074
_refine_ls_R_factor_all 0.0503
_refine_ls_R_factor_gt 0.0452
_refine_ls_shift/su_max 0.000
_refine_ls_shift/su_mean 0.000
_refine_ls_structure_factor_coef Fsqd
_refine_ls_weighting_details 'w=1/[\s^2^(Fo^2^)+(0.0717P)^2^+0.5312P] where P=(Fo^2^+2Fc^2^)/3'
_refine_ls_weighting_scheme calc
_refine_ls_wR_factor_gt 0.1237
_refine_ls_wR_factor_ref 0.1331
_reflns_Friedel_coverage 0.995
_reflns_Friedel_fraction_full 0.999
_reflns_Friedel_fraction_max 0.999
_reflns_number_gt 2669
_reflns_number_total 2936
_reflns_threshold_expression 'I > 2\s(I)'
_cod_data_source_file c7dt00300e2.cif
_cod_data_source_block cl3sime_01
_cod_database_code 7042860
_shelx_shelxl_version_number 2014/7
_shelx_space_group_comment
;
The symmetry employed for this shelxl refinement is uniquely defined
by the following loop, which should always be used as a source of
symmetry information in preference to the above space-group names.
They are only intended as comments.
;
_shelx_estimated_absorpt_t_min 0.010
_shelx_estimated_absorpt_t_max 0.305

loop_
_space_group_symop_operation_xyz
'x, y, z'
'x, -y, z+1/2'

loop_
_atom_site_label
_atom_site_type_symbol
_atom_site_fract_x
_atom_site_fract_y
_atom_site_fract_z
_atom_site_U_iso_or_equiv
_atom_site_adp_type
_atom_site_occupancy
_atom_site_site_symmetry_order
_atom_site_calc_flag
_atom_site_refinement_flags_posn
_atom_site_refinement_flags_adp
Cl1 Cl 0.3939(2) 0.3162(3) 1.0722(2) 0.0516(4) Uani 1 1 d . .
Cl2 Cl 0.1728(2) 0.6157(3) 0.8583(2) 0.0541(4) Uani 1 1 d . .
Cl3 Cl 0.07138(18) 0.1652(3) 0.95646(19) 0.0519(5) Uani 1 1 d . .
Si1 Si 0.23244(17) 0.3152(2) 0.90173(16) 0.0338(4) Uani 1 1 d . .
C1 C 0.2806(8) 0.1851(11) 0.7536(7) 0.0430(16) Uani 1 1 d . .
H1A H 0.2010 0.1870 0.6729 0.065 Uiso 1 1 calc R U
H1B H 0.3072 0.0400 0.7785 0.065 Uiso 1 1 calc R U
H1C H 0.3592 0.2588 0.7304 0.065 Uiso 1 1 calc R U
Cl4 Cl 0.89042(19) 0.3236(3) 0.5583(2) 0.0512(5) Uani 1 1 d . .
Cl5 Cl 0.56339(18) 0.1899(3) 0.45242(18) 0.0510(4) Uani 1 1 d . .
Cl6 Cl 0.6860(2) 0.3259(3) 0.77738(19) 0.0521(5) Uani 1 1 d . .
Si2 Si 0.73230(17) 0.1694(2) 0.61500(16) 0.0331(4) Uani 1 1 d . .
C2 C 0.7807(7) -0.1050(9) 0.6611(7) 0.0398(13) Uani 1 1 d . .
H2A H 0.7044 -0.1747 0.6913 0.060 Uiso 1 1 calc R U
H2B H 0.8648 -0.1083 0.7369 0.060 Uiso 1 1 calc R U
H2C H 0.7987 -0.1775 0.5796 0.060 Uiso 1 1 calc R U

loop_
_atom_site_aniso_label
_atom_site_aniso_U_11
_atom_site_aniso_U_22
_atom_site_aniso_U_33
_atom_site_aniso_U_23
_atom_site_aniso_U_13
_atom_site_aniso_U_12
Cl1 0.0458(9) 0.0570(10) 0.0465(8) -0.0031(7) -0.0009(7) -0.0004(7)
Cl2 0.0668(11) 0.0327(7) 0.0647(10) 0.0055(7) 0.0190(9) 0.0079(8)
Cl3 0.0441(10) 0.0538(10) 0.0599(11) 0.0098(7) 0.0164(9) -0.0087(7)
Si1 0.0358(9) 0.0289(8) 0.0368(8) 0.0008(5) 0.0089(7) 0.0002(6)
C1 0.046(4) 0.048(4) 0.037(3) -0.001(2) 0.011(3) 0.009(3)
Cl4 0.0428(9) 0.0517(10) 0.0604(11) 0.0113(7) 0.0149(8) -0.0067(7)
Cl5 0.0436(10) 0.0579(10) 0.0448(9) -0.0002(7) -0.0031(8) 0.0003(7)
Cl6 0.0650(13) 0.0502(9) 0.0423(9) -0.0083(6) 0.0147(8) 0.0080(7)
Si2 0.0353(9) 0.0314(8) 0.0325(7) 0.0001(5) 0.0075(6) -0.0001(6)
C2 0.048(4) 0.030(3) 0.041(3) 0.001(2) 0.009(3) -0.001(3)

loop_
_atom_type_symbol
_atom_type_description
_atom_type_scat_dispersion_real
_atom_type_scat_dispersion_imag
_atom_type_scat_source
C C 0.0033 0.0016 'International Tables Vol C Tables 4.2.6.8 and 6.1.1.4'
H H 0.0000 0.0000 'International Tables Vol C Tables 4.2.6.8 and 6.1.1.4'
Si Si 0.0817 0.0704 'International Tables Vol C Tables 4.2.6.8 and 6.1.1.4'
Cl Cl 0.1484 0.1585 'International Tables Vol C Tables 4.2.6.8 and 6.1.1.4'

loop_
_geom_angle_atom_site_label_1
_geom_angle_atom_site_label_2
_geom_angle_atom_site_label_3
_geom_angle
C1 Si1 Cl2 112.2(2)
C1 Si1 Cl1 111.2(3)
Cl2 Si1 Cl1 107.80(11)
C1 Si1 Cl3 111.1(3)
Cl2 Si1 Cl3 107.26(11)
Cl1 Si1 Cl3 107.04(11)
Si1 C1 H1A 109.5
Si1 C1 H1B 109.5
H1A C1 H1B 109.5
Si1 C1 H1C 109.5
H1A C1 H1C 109.5
H1B C1 H1C 109.5
C2 Si2 Cl6 111.5(2)
C2 Si2 Cl5 111.9(2)
Cl6 Si2 Cl5 107.29(11)
C2 Si2 Cl4 110.9(2)
Cl6 Si2 Cl4 107.86(11)
Cl5 Si2 Cl4 107.05(11)
Si2 C2 H2A 109.5
Si2 C2 H2B 109.5
H2A C2 H2B 109.5
Si2 C2 H2C 109.5
H2A C2 H2C 109.5
H2B C2 H2C 109.5

loop_
_geom_bond_atom_site_label_1
_geom_bond_atom_site_label_2
_geom_bond_distance
Cl1 Si1 2.031(3)
Cl2 Si1 2.027(2)
Cl3 Si1 2.036(2)
Si1 C1 1.839(7)
C1 H1A 0.9800
C1 H1B 0.9800
C1 H1C 0.9800
Cl4 Si2 2.033(2)
Cl5 Si2 2.032(2)
Cl6 Si2 2.030(2)
Si2 C2 1.848(6)
C2 H2A 0.9800
C2 H2B 0.9800
C2 H2C 0.9800
